data_7229295
loop_
_publ_author_name
'Hempe, M.'
'Reggelin, M.'

_publ_section_title
;
 Molecular packing and morphological stability of
 dihydro-indeno[1,2-b]fluorenes in the context of their substitution
 pattern
;
_journal_issue 75
_journal_name_full 'RSC Adv.'
_journal_page_first 47183
_journal_paper_doi 10.1039/C7RA09401A
_journal_volume 7
_journal_year 2017
_chemical_formula_moiety 'C36 H46'
_chemical_formula_sum 'C36 H46'
_chemical_formula_weight 478.73
_space_group_crystal_system triclinic
_space_group_IT_number 2
_space_group_name_Hall '-P 1'
_space_group_name_H-M_alt 'P -1'
_symmetry_space_group_name_Hall '-P 1'
_symmetry_space_group_name_H-M 'P -1'
_atom_sites_solution_hydrogens geom
_audit_creation_method SHELXL-2014/6
_audit_update_record
;
2017-08-14 deposited with the CCDC.
2017-10-06 downloaded from the CCDC.
;
_cell_angle_alpha 109.98(3)
_cell_angle_beta 91.28(2)
_cell_angle_gamma 98.95(2)
_cell_formula_units_Z 3
_cell_length_a 9.350(3)
_cell_length_b 13.930(4)
_cell_length_c 19.084(4)
_cell_measurement_reflns_used 2435
_cell_measurement_temperature 293(2)
_cell_measurement_theta_max 27.83
_cell_measurement_theta_min 2.57
_cell_volume 2299.9(12)
_computing_cell_refinement
;
CrysAlis RED (Oxford Diffraction Ltd., 2009)
;
_computing_data_collection
;
CrysAlis CCD (Oxford Diffraction Ltd., 2009)
;
_computing_data_reduction
;
CrysAlis RED (Oxford Diffraction Ltd., 2009)
;
_computing_molecular_graphics 'PLATON (Spek, 2003)'
_computing_publication_material 'SHELXL-2014/6 (Sheldrick, 2014)'
_computing_structure_refinement 'SHELXL-2014/6 (Sheldrick, 2014)'
_computing_structure_solution 'SHELXL-2014 (Sheldrick, 2014)'
_diffrn_ambient_temperature 293(2)
_diffrn_measured_fraction_theta_full 0.958
_diffrn_measured_fraction_theta_max 0.964
_diffrn_measurement_device_type
;  
Oxford Diffraction Xcalibur (TM) Single Crystal X-ray Diffractometer 
with Sapphire CCD Detector.
;
_diffrn_measurement_method
;
Rotation method data acquisition using omega scans.
;
_diffrn_radiation_type MoK\a
_diffrn_radiation_wavelength 0.71073
_diffrn_reflns_av_R_equivalents 0.0328
_diffrn_reflns_av_unetI/netI 0.0563
_diffrn_reflns_Laue_measured_fraction_full 0.958
_diffrn_reflns_Laue_measured_fraction_max 0.964
_diffrn_reflns_limit_h_max 7
_diffrn_reflns_limit_h_min -11
_diffrn_reflns_limit_k_max 16
_diffrn_reflns_limit_k_min -14
_diffrn_reflns_limit_l_max 22
_diffrn_reflns_limit_l_min -22
_diffrn_reflns_number 14076
_diffrn_reflns_point_group_measured_fraction_full 0.958
_diffrn_reflns_point_group_measured_fraction_max 0.964
_diffrn_reflns_theta_full 25.242
_diffrn_reflns_theta_max 25.183
_diffrn_reflns_theta_min 2.570
_diffrn_source 'Enhance (Mo) X-ray Source'
_exptl_absorpt_coefficient_mu 0.058
_exptl_absorpt_correction_T_max 0.993
_exptl_absorpt_correction_T_min 0.980
_exptl_absorpt_correction_type multi-scan
_exptl_absorpt_process_details
;
CrysAlis RED, Oxford Diffraction Ltd., 2009
Empirical absorption correction using spherical harmonics,
implemented in SCALE3 ABSPACK scaling algorithm.
;
_exptl_crystal_colour colourless
_exptl_crystal_density_diffrn 1.037
_exptl_crystal_description rod
_exptl_crystal_F_000 786
_exptl_crystal_size_max 0.360
_exptl_crystal_size_mid 0.320
_exptl_crystal_size_min 0.120
_refine_diff_density_max 0.253
_refine_diff_density_min -0.204
_refine_diff_density_rms 0.034
_refine_ls_extinction_method none
_refine_ls_goodness_of_fit_ref 0.859
_refine_ls_hydrogen_treatment constr
_refine_ls_matrix_type full
_refine_ls_number_parameters 493
_refine_ls_number_reflns 7983
_refine_ls_number_restraints 13
_refine_ls_restrained_S_all 0.870
_refine_ls_R_factor_all 0.1536
_refine_ls_R_factor_gt 0.0769
_refine_ls_shift/su_max 0.000
_refine_ls_shift/su_mean 0.000
_refine_ls_structure_factor_coef Fsqd
_refine_ls_weighting_details 'w=1/[\s^2^(Fo^2^)+5.2253P] where P=(Fo^2^+2Fc^2^)/3'
_refine_ls_weighting_scheme calc
_refine_ls_wR_factor_gt 0.1227
_refine_ls_wR_factor_ref 0.1582
_reflns_Friedel_coverage 0.000
_reflns_number_gt 4287
_reflns_number_total 7983
_reflns_threshold_expression 'I > 2\s(I)'
_cod_data_source_file c7ra09401a2.cif
_cod_data_source_block 1327m
_cod_database_code 7229295
_shelx_space_group_comment
;
The symmetry employed for this shelxl refinement is uniquely defined
by the following loop, which should always be used as a source of
symmetry information in preference to the above space-group names.
They are only intended as comments.
;
_shelx_estimated_absorpt_t_min 0.980
_shelx_estimated_absorpt_t_max 0.993
_shelxl_version_number 2014/6

loop_
_space_group_symop_operation_xyz
'x, y, z'
'-x, -y, -z'

loop_
_atom_site_label
_atom_site_type_symbol
_atom_site_fract_x
_atom_site_fract_y
_atom_site_fract_z
_atom_site_U_iso_or_equiv
_atom_site_adp_type
_atom_site_occupancy
_atom_site_site_symmetry_order
_atom_site_calc_flag
_atom_site_refinement_flags_posn
_atom_site_refinement_flags_adp
C1 C 0.6325(3) 0.1482(3) 0.51118(19) 0.0430(8) Uani 1 1 d . .
C2 C 0.6644(4) 0.0663(3) 0.5317(2) 0.0537(10) Uani 1 1 d . .
H2 H 0.6932 0.0093 0.4964 0.064 Uiso 1 1 calc R U
C3 C 0.6531(4) 0.0707(3) 0.6043(2) 0.0650(11) Uani 1 1 d . .
H3 H 0.6753 0.0168 0.6185 0.078 Uiso 1 1 calc R U
C4 C 0.6088(5) 0.1545(4) 0.6560(2) 0.0722(13) Uani 1 1 d . .
H4 H 0.5998 0.1563 0.7049 0.087 Uiso 1 1 calc R U
C5 C 0.5775(4) 0.2366(3) 0.6363(2) 0.0634(11) Uani 1 1 d . .
H5 H 0.5485 0.2933 0.6717 0.076 Uiso 1 1 calc R U
C6 C 0.5899(4) 0.2335(3) 0.56406(19) 0.0481(9) Uani 1 1 d . .
C7 C 0.5606(4) 0.3133(3) 0.52968(18) 0.0460(9) Uani 1 1 d . .
C8 C 0.5944(3) 0.2615(2) 0.44958(18) 0.0397(8) Uani 1 1 d . .
C9 C 0.5897(3) 0.2969(2) 0.39065(18) 0.0416(8) Uani 1 1 d . .
H9 H 0.5650 0.3614 0.3974 0.050 Uiso 1 1 calc R U
C10 C 0.6223(3) 0.2350(2) 0.32138(18) 0.0383(8) Uani 1 1 d . .
C11 C 0.6280(3) 0.2519(3) 0.25028(19) 0.0432(8) Uani 1 1 d . .
C12 C 0.6003(4) 0.3352(3) 0.2304(2) 0.0567(10) Uani 1 1 d . .
H12 H 0.5736 0.3930 0.2658 0.068 Uiso 1 1 calc R U
C13 C 0.6129(5) 0.3305(3) 0.1576(2) 0.0713(12) Uani 1 1 d . .
H13 H 0.5945 0.3856 0.1437 0.086 Uiso 1 1 calc R U
C14 C 0.6523(5) 0.2457(4) 0.1054(2) 0.0718(12) Uani 1 1 d . .
H14 H 0.6606 0.2436 0.0565 0.086 Uiso 1 1 calc R U
C15 C 0.6802(4) 0.1625(3) 0.1250(2) 0.0621(11) Uani 1 1 d . .
H15 H 0.7067 0.1050 0.0893 0.075 Uiso 1 1 calc R U
C16 C 0.6682(4) 0.1660(3) 0.19716(19) 0.0461(9) Uani 1 1 d . .
C17 C 0.6922(4) 0.0847(3) 0.23125(19) 0.0466(9) Uani 1 1 d . .
C18 C 0.6586(3) 0.1369(3) 0.31136(18) 0.0403(8) Uani 1 1 d . .
C19 C 0.6641(3) 0.1008(3) 0.37012(19) 0.0431(8) Uani 1 1 d . .
H19 H 0.6882 0.0361 0.3633 0.052 Uiso 1 1 calc R U
C20 C 0.6328(3) 0.1640(2) 0.43955(18) 0.0377(8) Uani 1 1 d . .
C21 C 0.3993(4) 0.3273(3) 0.5329(2) 0.0591(10) Uani 1 1 d . .
H21A H 0.3817 0.3622 0.5846 0.071 Uiso 1 1 calc R U
H21B H 0.3824 0.3719 0.5053 0.071 Uiso 1 1 calc R U
C22 C 0.2909(4) 0.2268(3) 0.5017(3) 0.0710(12) Uani 1 1 d . .
H22A H 0.3109 0.1909 0.4506 0.085 Uiso 1 1 calc R U
H22B H 0.3062 0.1832 0.5304 0.085 Uiso 1 1 calc R U
C23 C 0.1341(5) 0.2388(4) 0.5022(3) 0.0947(16) Uani 1 1 d . .
H23A H 0.1140 0.2769 0.5529 0.114 Uiso 1 1 calc R U
H23B H 0.1166 0.2794 0.4714 0.114 Uiso 1 1 calc R U
C24 C 0.0309(5) 0.1363(5) 0.4736(4) 0.133(2) Uani 1 1 d . .
H24A H -0.0671 0.1485 0.4715 0.200 Uiso 1 1 calc R U
H24B H 0.0407 0.0986 0.5067 0.200 Uiso 1 1 calc R U
H24C H 0.0535 0.0965 0.4245 0.200 Uiso 1 1 calc R U
C25 C 0.6597(4) 0.4195(3) 0.5676(2) 0.0576(10) Uani 1 1 d . .
H25A H 0.6411 0.4651 0.5410 0.069 Uiso 1 1 calc R U
H25B H 0.6327 0.4494 0.6183 0.069 Uiso 1 1 calc R U
C26 C 0.8214(4) 0.4175(3) 0.5709(2) 0.0628(11) Uani 1 1 d . .
H26A H 0.8498 0.3885 0.5204 0.075 Uiso 1 1 calc R U
H26B H 0.8412 0.3724 0.5977 0.075 Uiso 1 1 calc R U
C27 C 0.9131(5) 0.5246(3) 0.6092(2) 0.0816(14) Uani 1 1 d . .
H27A H 0.8964 0.5686 0.5810 0.098 Uiso 1 1 calc R U
H27B H 0.8811 0.5548 0.6587 0.098 Uiso 1 1 calc R U
C28 C 1.0745(6) 0.5237(4) 0.6164(3) 0.1090(19) Uani 1 1 d . .
H28A H 1.1257 0.5935 0.6395 0.164 Uiso 1 1 calc R U
H28B H 1.1072 0.4937 0.5676 0.164 Uiso 1 1 calc R U
H28C H 1.0928 0.4835 0.6465 0.164 Uiso 1 1 calc R U
C29 C 0.8513(4) 0.0665(3) 0.2282(2) 0.0597(11) Uani 1 1 d . .
H29A H 0.8622 0.0175 0.2530 0.072 Uiso 1 1 calc R U
H29B H 0.8695 0.0345 0.1762 0.072 Uiso 1 1 calc R U
C30 C 0.9666(4) 0.1620(3) 0.2633(2) 0.0643(11) Uani 1 1 d . .
H30A H 0.9492 0.1956 0.3152 0.077 Uiso 1 1 calc R U
H30B H 0.9603 0.2106 0.2375 0.077 Uiso 1 1 calc R U
C31 C 1.1184(4) 0.1345(4) 0.2592(3) 0.0901(16) Uani 1 1 d . .
H31A H 1.1252 0.0882 0.2868 0.108 Uiso 1 1 calc R U
H31B H 1.1332 0.0978 0.2074 0.108 Uiso 1 1 calc R U
C32 C 1.2360(5) 0.2270(5) 0.2901(3) 0.114(2) Uani 1 1 d . .
H32A H 1.3285 0.2048 0.2878 0.171 Uiso 1 1 calc R U
H32B H 1.2215 0.2644 0.3412 0.171 Uiso 1 1 calc R U
H32C H 1.2337 0.2713 0.2612 0.171 Uiso 1 1 calc R U
C33 C 0.5918(4) -0.0203(3) 0.1916(2) 0.0594(10) Uani 1 1 d . .
H33A H 0.6233 -0.0503 0.1419 0.071 Uiso 1 1 calc R U
H33B H 0.6061 -0.0662 0.2186 0.071 Uiso 1 1 calc R U
C34 C 0.4310(4) -0.0196(3) 0.1837(2) 0.0713(12) Uani 1 1 d . .
H34A H 0.4152 0.0326 0.1627 0.086 Uiso 1 1 calc R U
H34B H 0.3939 -0.0012 0.2328 0.086 Uiso 1 1 calc R U
C35 C 0.3481(6) -0.1252(4) 0.1335(3) 0.1075(19) Uani 1 1 d . .
H35A H 0.3975 -0.1478 0.0881 0.129 Uiso 1 1 calc R U
H35B H 0.3542 -0.1744 0.1588 0.129 Uiso 1 1 calc R U
C36 C 0.1967(7) -0.1308(5) 0.1126(4) 0.147(3) Uani 1 1 d . .
H36A H 0.1558 -0.2007 0.0819 0.220 Uiso 1 1 calc R U
H36B H 0.1884 -0.0853 0.0851 0.220 Uiso 1 1 calc R U
H36C H 0.1453 -0.1102 0.1568 0.220 Uiso 1 1 calc R U
C37 C 0.2883(5) 0.5631(3) 0.0681(2) 0.0612(11) Uani 1 1 d . .
C38 C 0.4208(5) 0.6065(3) 0.0519(3) 0.0760(13) Uani 1 1 d . .
H38 H 0.4290 0.6227 0.0086 0.091 Uiso 1 1 calc R U
C39 C 0.5417(6) 0.6256(4) 0.1014(3) 0.0908(15) Uani 1 1 d . .
H39 H 0.6315 0.6556 0.0917 0.109 Uiso 1 1 calc R U
C40 C 0.5288(6) 0.6002(4) 0.1648(3) 0.0938(16) Uani 1 1 d . .
H40 H 0.6105 0.6136 0.1977 0.113 Uiso 1 1 calc R U
C41 C 0.3973(6) 0.5551(4) 0.1808(2) 0.0810(14) Uani 1 1 d . .
H41 H 0.3909 0.5370 0.2234 0.097 Uiso 1 1 calc R U
C42 C 0.2746(5) 0.5372(3) 0.1325(2) 0.0639(11) Uani 1 1 d . .
C43 C 0.1206(5) 0.4879(3) 0.1369(2) 0.0639(11) Uani 1 1 d . .
C44 C 0.0454(5) 0.4901(3) 0.0660(2) 0.0588(10) Uani 1 1 d . .
C45 C -0.0991(5) 0.4562(3) 0.0400(2) 0.0624(11) Uani 1 1 d . .
H45 H -0.1646 0.4277 0.0666 0.075 Uiso 1 1 calc R U
C46 C 0.1444(4) 0.5345(3) 0.0266(2) 0.0567(10) Uani 1 1 d . .
C47 C 0.1119(6) 0.3754(3) 0.1356(2) 0.0789(14) Uani 1 1 d . .
H47A H 0.1638 0.3777 0.1809 0.095 Uiso 1 1 calc R U
H47B H 0.0109 0.3467 0.1368 0.095 Uiso 1 1 calc R U
C48 C 0.1727(6) 0.3021(3) 0.0688(2) 0.0891(15) Uani 1 1 d . U
H48A H 0.1226 0.3002 0.0232 0.107 Uiso 1 1 calc R U
H48B H 0.2747 0.3289 0.0683 0.107 Uiso 1 1 calc R U
C49 C 0.1576(8) 0.1930(4) 0.0698(3) 0.129(2) Uani 1 1 d . U
H49A H 0.2111 0.1946 0.1145 0.155 Uiso 1 1 calc R U
H49B H 0.0561 0.1673 0.0725 0.155 Uiso 1 1 calc R U
C50 C 0.2111(9) 0.1211(5) 0.0038(4) 0.173(3) Uani 1 1 d . U
H50A H 0.1965 0.0529 0.0068 0.259 Uiso 1 1 calc R U
H50B H 0.3128 0.1442 0.0022 0.259 Uiso 1 1 calc R U
H50C H 0.1589 0.1193 -0.0406 0.259 Uiso 1 1 calc R U
C51 C 0.0528(5) 0.5513(3) 0.2072(2) 0.0722(12) Uani 1 1 d . .
H51A H -0.0429 0.5136 0.2084 0.087 Uiso 1 1 calc R U
H51B H 0.1115 0.5551 0.2509 0.087 Uiso 1 1 calc R U
C52 C 0.0378(5) 0.6608(3) 0.2135(2) 0.0768(13) Uani 1 1 d . .
H52A H 0.1333 0.6999 0.2136 0.092 Uiso 1 1 calc R U
H52B H -0.0205 0.6580 0.1699 0.092 Uiso 1 1 calc R U
C53 C -0.0313(6) 0.7168(4) 0.2830(3) 0.0954(16) Uani 1 1 d . .
H53A H 0.0327 0.7262 0.3263 0.114 Uiso 1 1 calc R U
H53B H -0.1214 0.6734 0.2856 0.114 Uiso 1 1 calc R U
C54 C -0.0634(7) 0.8211(4) 0.2869(3) 0.138(2) Uani 1 1 d . .
H54A H -0.1104 0.8505 0.3315 0.207 Uiso 1 1 calc R U
H54B H -0.1260 0.8130 0.2439 0.207 Uiso 1 1 calc R U
H54C H 0.0258 0.8663 0.2877 0.207 Uiso 1 1 calc R U

loop_
_atom_site_aniso_label
_atom_site_aniso_U_11
_atom_site_aniso_U_22
_atom_site_aniso_U_33
_atom_site_aniso_U_23
_atom_site_aniso_U_13
_atom_site_aniso_U_12
C1 0.0358(19) 0.046(2) 0.046(2) 0.0188(18) -0.0015(15) -0.0015(16)
C2 0.049(2) 0.054(2) 0.060(3) 0.026(2) -0.0012(18) 0.0012(19)
C3 0.066(3) 0.066(3) 0.070(3) 0.039(2) -0.006(2) -0.003(2)
C4 0.089(3) 0.076(3) 0.051(3) 0.033(2) -0.006(2) -0.011(3)
C5 0.079(3) 0.057(3) 0.046(2) 0.014(2) 0.005(2) -0.001(2)
C6 0.047(2) 0.049(2) 0.043(2) 0.0148(18) -0.0002(16) -0.0037(18)
C7 0.054(2) 0.040(2) 0.041(2) 0.0114(17) 0.0063(16) 0.0070(17)
C8 0.0351(18) 0.0386(19) 0.0410(19) 0.0113(16) 0.0024(15) -0.0004(15)
C9 0.041(2) 0.0340(19) 0.049(2) 0.0137(17) 0.0028(16) 0.0065(15)
C10 0.0299(17) 0.0406(19) 0.043(2) 0.0137(16) 0.0004(14) 0.0042(15)
C11 0.0382(19) 0.045(2) 0.046(2) 0.0179(18) -0.0006(16) 0.0039(16)
C12 0.064(3) 0.056(2) 0.055(2) 0.023(2) 0.0058(19) 0.015(2)
C13 0.089(3) 0.071(3) 0.067(3) 0.038(3) 0.008(2) 0.019(3)
C14 0.093(3) 0.083(3) 0.046(2) 0.031(2) 0.007(2) 0.014(3)
C15 0.078(3) 0.063(3) 0.045(2) 0.017(2) 0.010(2) 0.016(2)
C16 0.042(2) 0.048(2) 0.045(2) 0.0132(18) 0.0014(16) 0.0064(17)
C17 0.048(2) 0.047(2) 0.045(2) 0.0137(18) 0.0068(16) 0.0144(17)
C18 0.0322(18) 0.044(2) 0.043(2) 0.0136(17) 0.0025(15) 0.0081(15)
C19 0.0382(19) 0.041(2) 0.051(2) 0.0149(18) 0.0037(16) 0.0103(16)
C20 0.0294(17) 0.0374(19) 0.044(2) 0.0130(16) 0.0026(14) 0.0030(15)
C21 0.064(3) 0.056(2) 0.062(3) 0.020(2) 0.022(2) 0.022(2)
C22 0.048(2) 0.075(3) 0.094(3) 0.033(3) 0.013(2) 0.015(2)
C23 0.066(3) 0.131(5) 0.114(4) 0.065(4) 0.033(3) 0.037(3)
C24 0.050(3) 0.177(6) 0.193(7) 0.102(6) 0.005(4) -0.005(4)
C25 0.080(3) 0.039(2) 0.048(2) 0.0113(18) 0.003(2) 0.003(2)
C26 0.076(3) 0.048(2) 0.055(2) 0.016(2) -0.005(2) -0.010(2)
C27 0.112(4) 0.054(3) 0.065(3) 0.020(2) -0.014(3) -0.025(3)
C28 0.102(4) 0.104(4) 0.096(4) 0.035(3) -0.022(3) -0.050(3)
C29 0.060(3) 0.070(3) 0.056(2) 0.022(2) 0.018(2) 0.031(2)
C30 0.046(2) 0.084(3) 0.067(3) 0.027(2) 0.012(2) 0.020(2)
C31 0.051(3) 0.129(5) 0.105(4) 0.049(3) 0.019(3) 0.037(3)
C32 0.049(3) 0.163(6) 0.126(5) 0.047(4) 0.007(3) 0.018(3)
C33 0.074(3) 0.048(2) 0.051(2) 0.0095(19) 0.005(2) 0.010(2)
C34 0.070(3) 0.055(3) 0.080(3) 0.018(2) -0.006(2) -0.001(2)
C35 0.105(4) 0.077(4) 0.114(4) 0.017(3) -0.028(4) -0.019(3)
C36 0.137(6) 0.108(5) 0.156(6) 0.018(4) -0.056(5) -0.024(4)
C37 0.082(3) 0.048(2) 0.046(2) 0.0049(19) 0.002(2) 0.015(2)
C38 0.083(3) 0.067(3) 0.069(3) 0.013(2) 0.004(3) 0.009(3)
C39 0.079(4) 0.083(4) 0.092(4) 0.007(3) 0.001(3) 0.017(3)
C40 0.093(4) 0.083(4) 0.087(4) 0.003(3) -0.018(3) 0.025(3)
C41 0.106(4) 0.074(3) 0.057(3) 0.009(2) -0.011(3) 0.029(3)
C42 0.086(3) 0.052(2) 0.047(2) 0.006(2) -0.003(2) 0.021(2)
C43 0.096(3) 0.055(2) 0.041(2) 0.0163(19) 0.000(2) 0.015(2)
C44 0.088(3) 0.049(2) 0.038(2) 0.0146(18) 0.001(2) 0.009(2)
C45 0.088(3) 0.057(3) 0.042(2) 0.0206(19) 0.007(2) 0.004(2)
C46 0.078(3) 0.046(2) 0.041(2) 0.0119(18) 0.002(2) 0.006(2)
C47 0.126(4) 0.060(3) 0.054(3) 0.023(2) -0.003(3) 0.020(3)
C48 0.132(4) 0.068(2) 0.062(3) 0.013(2) 0.007(3) 0.025(3)
C49 0.202(5) 0.081(3) 0.115(4) 0.036(3) 0.035(4) 0.048(4)
C50 0.252(8) 0.106(5) 0.146(6) 0.007(4) 0.051(6) 0.072(5)
C51 0.108(4) 0.072(3) 0.041(2) 0.022(2) 0.003(2) 0.024(3)
C52 0.109(4) 0.065(3) 0.057(3) 0.017(2) 0.006(2) 0.027(3)
C53 0.130(5) 0.087(4) 0.073(3) 0.020(3) 0.014(3) 0.046(3)
C54 0.188(7) 0.108(5) 0.128(5) 0.030(4) 0.026(5) 0.078(5)

loop_
_atom_type_symbol
_atom_type_description
_atom_type_scat_dispersion_real
_atom_type_scat_dispersion_imag
_atom_type_scat_source
C C 0.0033 0.0016 'International Tables Vol C Tables 4.2.6.8 and 6.1.1.4'
H H 0.0000 0.0000 'International Tables Vol C Tables 4.2.6.8 and 6.1.1.4'

loop_
_geom_angle_atom_site_label_1
_geom_angle_atom_site_label_2
_geom_angle_atom_site_label_3
_geom_angle
_geom_angle_site_symmetry_1
_geom_angle_site_symmetry_3
C6 C1 C2 120.1(3) . .
C6 C1 C20 108.4(3) . .
C2 C1 C20 131.5(3) . .
C3 C2 C1 119.4(4) . .
C3 C2 H2 120.3 . .
C1 C2 H2 120.3 . .
C4 C3 C2 120.2(4) . .
C4 C3 H3 119.9 . .
C2 C3 H3 119.9 . .
C3 C4 C5 120.8(4) . .
C3 C4 H4 119.6 . .
C5 C4 H4 119.6 . .
C6 C5 C4 119.5(4) . .
C6 C5 H5 120.2 . .
C4 C5 H5 120.2 . .
C1 C6 C5 120.0(4) . .
C1 C6 C7 111.3(3) . .
C5 C6 C7 128.7(3) . .
C8 C7 C6 101.0(3) . .
C8 C7 C21 110.6(3) . .
C6 C7 C21 111.2(3) . .
C8 C7 C25 111.9(3) . .
C6 C7 C25 112.3(3) . .
C21 C7 C25 109.6(3) . .
C9 C8 C20 120.6(3) . .
C9 C8 C7 128.8(3) . .
C20 C8 C7 110.6(3) . .
C10 C9 C8 118.9(3) . .
C10 C9 H9 120.6 . .
C8 C9 H9 120.6 . .
C9 C10 C18 120.3(3) . .
C9 C10 C11 131.1(3) . .
C18 C10 C11 108.5(3) . .
C16 C11 C12 120.1(3) . .
C16 C11 C10 108.8(3) . .
C12 C11 C10 131.1(3) . .
C13 C12 C11 119.0(4) . .
C13 C12 H12 120.5 . .
C11 C12 H12 120.5 . .
C12 C13 C14 120.6(4) . .
C12 C13 H13 119.7 . .
C14 C13 H13 119.7 . .
C13 C14 C15 120.6(4) . .
C13 C14 H14 119.7 . .
C15 C14 H14 119.7 . .
C16 C15 C14 119.5(4) . .
C16 C15 H15 120.2 . .
C14 C15 H15 120.2 . .
C15 C16 C11 120.2(3) . .
C15 C16 C17 128.8(3) . .
C11 C16 C17 111.0(3) . .
C18 C17 C16 101.1(3) . .
C18 C17 C29 110.6(3) . .
C16 C17 C29 111.5(3) . .
C18 C17 C33 113.0(3) . .
C16 C17 C33 112.2(3) . .
C29 C17 C33 108.4(3) . .
C19 C18 C10 121.3(3) . .
C19 C18 C17 128.1(3) . .
C10 C18 C17 110.5(3) . .
C20 C19 C18 118.0(3) . .
C20 C19 H19 121.0 . .
C18 C19 H19 121.0 . .
C19 C20 C8 120.9(3) . .
C19 C20 C1 130.4(3) . .
C8 C20 C1 108.6(3) . .
C22 C21 C7 114.4(3) . .
C22 C21 H21A 108.7 . .
C7 C21 H21A 108.7 . .
C22 C21 H21B 108.7 . .
C7 C21 H21B 108.7 . .
H21A C21 H21B 107.6 . .
C23 C22 C21 115.3(4) . .
C23 C22 H22A 108.4 . .
C21 C22 H22A 108.4 . .
C23 C22 H22B 108.4 . .
C21 C22 H22B 108.4 . .
H22A C22 H22B 107.5 . .
C24 C23 C22 113.0(4) . .
C24 C23 H23A 109.0 . .
C22 C23 H23A 109.0 . .
C24 C23 H23B 109.0 . .
C22 C23 H23B 109.0 . .
H23A C23 H23B 107.8 . .
C23 C24 H24A 109.5 . .
C23 C24 H24B 109.5 . .
H24A C24 H24B 109.5 . .
C23 C24 H24C 109.5 . .
H24A C24 H24C 109.5 . .
H24B C24 H24C 109.5 . .
C26 C25 C7 115.6(3) . .
C26 C25 H25A 108.4 . .
C7 C25 H25A 108.4 . .
C26 C25 H25B 108.4 . .
C7 C25 H25B 108.4 . .
H25A C25 H25B 107.4 . .
C25 C26 C27 113.0(4) . .
C25 C26 H26A 109.0 . .
C27 C26 H26A 109.0 . .
C25 C26 H26B 109.0 . .
C27 C26 H26B 109.0 . .
H26A C26 H26B 107.8 . .
C28 C27 C26 113.9(4) . .
C28 C27 H27A 108.8 . .
C26 C27 H27A 108.8 . .
C28 C27 H27B 108.8 . .
C26 C27 H27B 108.8 . .
H27A C27 H27B 107.7 . .
C27 C28 H28A 109.5 . .
C27 C28 H28B 109.5 . .
H28A C28 H28B 109.5 . .
C27 C28 H28C 109.5 . .
H28A C28 H28C 109.5 . .
H28B C28 H28C 109.5 . .
C30 C29 C17 116.0(3) . .
C30 C29 H29A 108.3 . .
C17 C29 H29A 108.3 . .
C30 C29 H29B 108.3 . .
C17 C29 H29B 108.3 . .
H29A C29 H29B 107.4 . .
C29 C30 C31 111.4(4) . .
C29 C30 H30A 109.3 . .
C31 C30 H30A 109.3 . .
C29 C30 H30B 109.3 . .
C31 C30 H30B 109.3 . .
H30A C30 H30B 108.0 . .
C32 C31 C30 113.3(4) . .
C32 C31 H31A 108.9 . .
C30 C31 H31A 108.9 . .
C32 C31 H31B 108.9 . .
C30 C31 H31B 108.9 . .
H31A C31 H31B 107.7 . .
C31 C32 H32A 109.5 . .
C31 C32 H32B 109.5 . .
H32A C32 H32B 109.5 . .
C31 C32 H32C 109.5 . .
H32A C32 H32C 109.5 . .
H32B C32 H32C 109.5 . .
C34 C33 C17 117.3(3) . .
C34 C33 H33A 108.0 . .
C17 C33 H33A 108.0 . .
C34 C33 H33B 108.0 . .
C17 C33 H33B 108.0 . .
H33A C33 H33B 107.2 . .
C33 C34 C35 111.5(4) . .
C33 C34 H34A 109.3 . .
C35 C34 H34A 109.3 . .
C33 C34 H34B 109.3 . .
C35 C34 H34B 109.3 . .
H34A C34 H34B 108.0 . .
C36 C35 C34 116.9(5) . .
C36 C35 H35A 108.1 . .
C34 C35 H35A 108.1 . .
C36 C35 H35B 108.1 . .
C34 C35 H35B 108.1 . .
H35A C35 H35B 107.3 . .
C35 C36 H36A 109.5 . .
C35 C36 H36B 109.5 . .
H36A C36 H36B 109.5 . .
C35 C36 H36C 109.5 . .
H36A C36 H36C 109.5 . .
H36B C36 H36C 109.5 . .
C38 C37 C42 121.2(4) . .
C38 C37 C46 130.8(4) . .
C42 C37 C46 108.0(4) . .
C37 C38 C39 118.9(5) . .
C37 C38 H38 120.5 . .
C39 C38 H38 120.5 . .
C40 C39 C38 120.0(5) . .
C40 C39 H39 120.0 . .
C38 C39 H39 120.0 . .
C39 C40 C41 121.5(5) . .
C39 C40 H40 119.3 . .
C41 C40 H40 119.3 . .
C40 C41 C42 119.2(5) . .
C40 C41 H41 120.4 . .
C42 C41 H41 120.4 . .
C37 C42 C41 119.1(5) . .
C37 C42 C43 111.6(4) . .
C41 C42 C43 129.2(4) . .
C44 C43 C42 101.3(3) . .
C44 C43 C51 111.1(3) . .
C42 C43 C51 112.2(3) . .
C44 C43 C47 111.3(3) . .
C42 C43 C47 111.8(4) . .
C51 C43 C47 109.0(3) . .
C45 C44 C46 121.0(3) . .
C45 C44 C43 128.2(4) . .
C46 C44 C43 110.8(4) . .
C44 C45 C46 118.4(4) . 2_565
C44 C45 H45 120.8 . .
C46 C45 H45 120.8 2_565 .
C45 C46 C44 120.5(4) 2_565 .
C45 C46 C37 131.1(4) 2_565 .
C44 C46 C37 108.4(3) . .
C48 C47 C43 115.6(4) . .
C48 C47 H47A 108.4 . .
C43 C47 H47A 108.4 . .
C48 C47 H47B 108.4 . .
C43 C47 H47B 108.4 . .
H47A C47 H47B 107.5 . .
C49 C48 C47 113.0(4) . .
C49 C48 H48A 109.0 . .
C47 C48 H48A 109.0 . .
C49 C48 H48B 109.0 . .
C47 C48 H48B 109.0 . .
H48A C48 H48B 107.8 . .
C50 C49 C48 113.1(5) . .
C50 C49 H49A 109.0 . .
C48 C49 H49A 109.0 . .
C50 C49 H49B 109.0 . .
C48 C49 H49B 109.0 . .
H49A C49 H49B 107.8 . .
C49 C50 H50A 109.5 . .
C49 C50 H50B 109.5 . .
H50A C50 H50B 109.5 . .
C49 C50 H50C 109.5 . .
H50A C50 H50C 109.5 . .
H50B C50 H50C 109.5 . .
C52 C51 C43 116.3(3) . .
C52 C51 H51A 108.2 . .
C43 C51 H51A 108.2 . .
C52 C51 H51B 108.2 . .
C43 C51 H51B 108.2 . .
H51A C51 H51B 107.4 . .
C53 C52 C51 113.0(4) . .
C53 C52 H52A 109.0 . .
C51 C52 H52A 109.0 . .
C53 C52 H52B 109.0 . .
C51 C52 H52B 109.0 . .
H52A C52 H52B 107.8 . .
C52 C53 C54 114.5(4) . .
C52 C53 H53A 108.6 . .
C54 C53 H53A 108.6 . .
C52 C53 H53B 108.6 . .
C54 C53 H53B 108.6 . .
H53A C53 H53B 107.6 . .
C53 C54 H54A 109.5 . .
C53 C54 H54B 109.5 . .
H54A C54 H54B 109.5 . .
C53 C54 H54C 109.5 . .
H54A C54 H54C 109.5 . .
H54B C54 H54C 109.5 . .

loop_
_geom_bond_atom_site_label_1
_geom_bond_atom_site_label_2
_geom_bond_distance
_geom_bond_site_symmetry_2
C1 C6 1.391(5) .
C1 C2 1.396(5) .
C1 C20 1.457(4) .
C2 C3 1.373(5) .
C2 H2 0.9300 .
C3 C4 1.375(6) .
C3 H3 0.9300 .
C4 C5 1.390(5) .
C4 H4 0.9300 .
C5 C6 1.372(5) .
C5 H5 0.9300 .
C6 C7 1.525(5) .
C7 C8 1.516(4) .
C7 C21 1.550(5) .
C7 C25 1.544(5) .
C8 C9 1.376(4) .
C8 C20 1.410(4) .
C9 C10 1.380(4) .
C9 H9 0.9300 .
C10 C18 1.410(4) .
C10 C11 1.455(4) .
C11 C16 1.388(5) .
C11 C12 1.395(5) .
C12 C13 1.379(5) .
C12 H12 0.9300 .
C13 C14 1.368(5) .
C13 H13 0.9300 .
C14 C15 1.390(5) .
C14 H14 0.9300 .
C15 C16 1.369(5) .
C15 H15 0.9300 .
C16 C17 1.528(5) .
C17 C18 1.516(4) .
C17 C29 1.547(5) .
C17 C33 1.542(5) .
C18 C19 1.380(4) .
C19 C20 1.384(4) .
C19 H19 0.9300 .
C21 C22 1.517(5) .
C21 H21A 0.9700 .
C21 H21B 0.9700 .
C22 C23 1.501(5) .
C22 H22A 0.9700 .
C22 H22B 0.9700 .
C23 C24 1.511(7) .
C23 H23A 0.9700 .
C23 H23B 0.9700 .
C24 H24A 0.9600 .
C24 H24B 0.9600 .
C24 H24C 0.9600 .
C25 C26 1.517(5) .
C25 H25A 0.9700 .
C25 H25B 0.9700 .
C26 C27 1.524(5) .
C26 H26A 0.9700 .
C26 H26B 0.9700 .
C27 C28 1.514(6) .
C27 H27A 0.9700 .
C27 H27B 0.9700 .
C28 H28A 0.9600 .
C28 H28B 0.9600 .
C28 H28C 0.9600 .
C29 C30 1.514(5) .
C29 H29A 0.9700 .
C29 H29B 0.9700 .
C30 C31 1.523(5) .
C30 H30A 0.9700 .
C30 H30B 0.9700 .
C31 C32 1.492(6) .
C31 H31A 0.9700 .
C31 H31B 0.9700 .
C32 H32A 0.9600 .
C32 H32B 0.9600 .
C32 H32C 0.9600 .
C33 C34 1.509(5) .
C33 H33A 0.9700 .
C33 H33B 0.9700 .
C34 C35 1.527(6) .
C34 H34A 0.9700 .
C34 H34B 0.9700 .
C35 C36 1.445(7) .
C35 H35A 0.9700 .
C35 H35B 0.9700 .
C36 H36A 0.9600 .
C36 H36B 0.9600 .
C36 H36C 0.9600 .
C37 C38 1.381(6) .
C37 C42 1.398(5) .
C37 C46 1.472(5) .
C38 C39 1.388(6) .
C38 H38 0.9300 .
C39 C40 1.375(7) .
C39 H39 0.9300 .
C40 C41 1.380(7) .
C40 H40 0.9300 .
C41 C42 1.391(6) .
C41 H41 0.9300 .
C42 C43 1.513(6) .
C43 C44 1.522(5) .
C43 C51 1.544(5) .
C43 C47 1.549(5) .
C44 C45 1.381(5) .
C44 C46 1.405(5) .
C45 C46 1.385(5) 2_565
C45 H45 0.9300 .
C46 C45 1.385(5) 2_565
C47 C48 1.522(6) .
C47 H47A 0.9700 .
C47 H47B 0.9700 .
C48 C49 1.510(6) .
C48 H48A 0.9700 .
C48 H48B 0.9700 .
C49 C50 1.470(7) .
C49 H49A 0.9700 .
C49 H49B 0.9700 .
C50 H50A 0.9600 .
C50 H50B 0.9600 .
C50 H50C 0.9600 .
C51 C52 1.518(5) .
C51 H51A 0.9700 .
C51 H51B 0.9700 .
C52 C53 1.507(6) .
C52 H52A 0.9700 .
C52 H52B 0.9700 .
C53 C54 1.507(6) .
C53 H53A 0.9700 .
C53 H53B 0.9700 .
C54 H54A 0.9600 .
C54 H54B 0.9600 .
C54 H54C 0.9600 .

loop_
_geom_torsion_atom_site_label_1
_geom_torsion_atom_site_label_2
_geom_torsion_atom_site_label_3
_geom_torsion_atom_site_label_4
_geom_torsion
_geom_torsion_site_symmetry_4
C6 C1 C2 C3 0.1(5) .
C20 C1 C2 C3 -178.9(3) .
C1 C2 C3 C4 0.8(6) .
C2 C3 C4 C5 -1.1(6) .
C3 C4 C5 C6 0.5(6) .
C2 C1 C6 C5 -0.7(5) .
C20 C1 C6 C5 178.5(3) .
C2 C1 C6 C7 180.0(3) .
C20 C1 C6 C7 -0.7(4) .
C4 C5 C6 C1 0.4(6) .
C4 C5 C6 C7 179.5(4) .
C1 C6 C7 C8 -0.6(4) .
C5 C6 C7 C8 -179.8(4) .
C1 C6 C7 C21 116.8(3) .
C5 C6 C7 C21 -62.4(5) .
C1 C6 C7 C25 -120.0(3) .
C5 C6 C7 C25 60.9(5) .
C6 C7 C8 C9 -179.1(3) .
C21 C7 C8 C9 63.0(4) .
C25 C7 C8 C9 -59.5(5) .
C6 C7 C8 C20 1.8(3) .
C21 C7 C8 C20 -116.1(3) .
C25 C7 C8 C20 121.4(3) .
C20 C8 C9 C10 0.4(5) .
C7 C8 C9 C10 -178.6(3) .
C8 C9 C10 C18 0.5(5) .
C8 C9 C10 C11 -179.2(3) .
C9 C10 C11 C16 179.3(3) .
C18 C10 C11 C16 -0.5(4) .
C9 C10 C11 C12 -1.0(6) .
C18 C10 C11 C12 179.2(4) .
C16 C11 C12 C13 0.2(5) .
C10 C11 C12 C13 -179.5(4) .
C11 C12 C13 C14 -0.1(6) .
C12 C13 C14 C15 0.1(7) .
C13 C14 C15 C16 -0.1(7) .
C14 C15 C16 C11 0.2(6) .
C14 C15 C16 C17 179.6(4) .
C12 C11 C16 C15 -0.3(5) .
C10 C11 C16 C15 179.5(3) .
C12 C11 C16 C17 -179.7(3) .
C10 C11 C16 C17 0.0(4) .
C15 C16 C17 C18 -179.0(4) .
C11 C16 C17 C18 0.4(4) .
C15 C16 C17 C29 63.4(5) .
C11 C16 C17 C29 -117.2(3) .
C15 C16 C17 C33 -58.4(5) .
C11 C16 C17 C33 121.0(3) .
C9 C10 C18 C19 -0.8(5) .
C11 C10 C18 C19 179.0(3) .
C9 C10 C18 C17 -179.1(3) .
C11 C10 C18 C17 0.7(4) .
C16 C17 C18 C19 -178.8(3) .
C29 C17 C18 C19 -60.6(5) .
C33 C17 C18 C19 61.1(4) .
C16 C17 C18 C10 -0.7(3) .
C29 C17 C18 C10 117.6(3) .
C33 C17 C18 C10 -120.7(3) .
C10 C18 C19 C20 0.1(5) .
C17 C18 C19 C20 178.0(3) .
C18 C19 C20 C8 0.9(5) .
C18 C19 C20 C1 -178.7(3) .
C9 C8 C20 C19 -1.1(5) .
C7 C8 C20 C19 178.0(3) .
C9 C8 C20 C1 178.5(3) .
C7 C8 C20 C1 -2.3(4) .
C6 C1 C20 C19 -178.5(3) .
C2 C1 C20 C19 0.6(6) .
C6 C1 C20 C8 1.9(4) .
C2 C1 C20 C8 -178.9(3) .
C8 C7 C21 C22 59.9(4) .
C6 C7 C21 C22 -51.5(4) .
C25 C7 C21 C22 -176.3(3) .
C7 C21 C22 C23 -178.2(4) .
C21 C22 C23 C24 -177.5(4) .
C8 C7 C25 C26 -58.8(4) .
C6 C7 C25 C26 54.0(4) .
C21 C7 C25 C26 178.1(3) .
C7 C25 C26 C27 -179.8(3) .
C25 C26 C27 C28 177.3(4) .
C18 C17 C29 C30 -56.8(4) .
C16 C17 C29 C30 54.9(4) .
C33 C17 C29 C30 178.8(3) .
C17 C29 C30 C31 178.2(3) .
C29 C30 C31 C32 177.4(4) .
C18 C17 C33 C34 60.8(4) .
C16 C17 C33 C34 -52.7(4) .
C29 C17 C33 C34 -176.2(3) .
C17 C33 C34 C35 171.4(4) .
C33 C34 C35 C36 -171.2(5) .
C42 C37 C38 C39 -0.8(6) .
C46 C37 C38 C39 -179.8(4) .
C37 C38 C39 C40 0.8(7) .
C38 C39 C40 C41 0.3(8) .
C39 C40 C41 C42 -1.4(7) .
C38 C37 C42 C41 -0.4(6) .
C46 C37 C42 C41 178.9(4) .
C38 C37 C42 C43 -178.2(4) .
C46 C37 C42 C43 1.0(4) .
C40 C41 C42 C37 1.5(6) .
C40 C41 C42 C43 178.9(4) .
C37 C42 C43 C44 -0.8(4) .
C41 C42 C43 C44 -178.3(4) .
C37 C42 C43 C51 -119.3(4) .
C41 C42 C43 C51 63.1(5) .
C37 C42 C43 C47 117.9(4) .
C41 C42 C43 C47 -59.7(5) .
C42 C43 C44 C45 -179.1(4) .
C51 C43 C44 C45 -59.8(5) .
C47 C43 C44 C45 61.9(6) .
C42 C43 C44 C46 0.2(4) .
C51 C43 C44 C46 119.6(4) .
C47 C43 C44 C46 -118.7(4) .
C46 C44 C45 C46 0.8(6) 2_565
C43 C44 C45 C46 -179.8(4) 2_565
C45 C44 C46 C45 -0.9(6) 2_565
C43 C44 C46 C45 179.7(3) 2_565
C45 C44 C46 C37 179.8(3) .
C43 C44 C46 C37 0.3(4) .
C38 C37 C46 C45 -1.0(7) 2_565
C42 C37 C46 C45 179.9(4) 2_565
C38 C37 C46 C44 178.3(4) .
C42 C37 C46 C44 -0.8(4) .
C44 C43 C47 C48 56.3(5) .
C42 C43 C47 C48 -56.2(5) .
C51 C43 C47 C48 179.2(4) .
C43 C47 C48 C49 -178.5(5) .
C47 C48 C49 C50 177.7(6) .
C44 C43 C51 C52 -50.9(5) .
C42 C43 C51 C52 61.7(5) .
C47 C43 C51 C52 -173.9(4) .
C43 C51 C52 C53 179.1(4) .
C51 C52 C53 C54 -173.5(5) .
